data_4339164
loop_
_publ_author_name
'Lai, Siu-Wai'
'Chan, Queenie K.-W.'
'Zhu, Nianyong'
'Che, Chi-Ming'

_publ_section_title
;
 cis-Dicyanoosmium(II) diimine complexes bearing phosphine or sulfoxide
 ligands: spectroscopic and luminescent studies.
;
_journal_issue 26
_journal_name_full 'Inorganic chemistry'
_journal_page_first 11003
_journal_page_last 11016
_journal_paper_doi 10.1021/ic070290l
_journal_volume 46
_journal_year 2007
_chemical_formula_moiety 'C26.50 H42 Cl N4 O2.50 Os S2'
_chemical_formula_sum 'C26.5 H42 Cl N4 O2.5 Os S2'
_chemical_formula_weight 746.41
_chemical_name_systematic
;
 ?
;
_space_group_IT_number 14
_symmetry_cell_setting monoclinic
_symmetry_space_group_name_Hall '-P 2ybc'
_symmetry_space_group_name_H-M 'P 1 21/c 1'
_atom_sites_solution_hydrogens geom
_atom_sites_solution_primary direct
_atom_sites_solution_secondary difmap
_audit_creation_method SHELXL-97
_cell_angle_alpha 90.00
_cell_angle_beta 109.34(3)
_cell_angle_gamma 90.00
_cell_formula_units_Z 8
_cell_length_a 19.018(4)
_cell_length_b 22.018(4)
_cell_length_c 18.594(4)
_cell_measurement_reflns_used 0
_cell_measurement_temperature 301(2)
_cell_measurement_theta_max 0
_cell_measurement_theta_min 0
_cell_volume 7347(3)
_computing_cell_refinement scalepack
_computing_data_collection marcontrol
_computing_data_reduction denzo
_computing_molecular_graphics 'Ortep-3 for Windows (Farrugia, 1997)'
_computing_publication_material 'WinGX publication routines (Farrugia, 1999)'
_computing_structure_refinement 'SHELXL-97 (Sheldrick, 1997)'
_computing_structure_solution 'SIR97 (Giacovazzo et al, 1997)'
_diffrn_ambient_temperature 301(2)
_diffrn_measured_fraction_theta_full 0.994
_diffrn_measured_fraction_theta_max 0.994
_diffrn_measurement_device_type 'marresearch IPDS mar300'
_diffrn_measurement_method oscillation
_diffrn_radiation_monochromator graphite
_diffrn_radiation_source 'fine-focus sealed tube'
_diffrn_radiation_type MoK\a
_diffrn_radiation_wavelength 0.71073
_diffrn_reflns_av_R_equivalents 0.0765
_diffrn_reflns_av_sigmaI/netI 0.1514
_diffrn_reflns_limit_h_max 22
_diffrn_reflns_limit_h_min -23
_diffrn_reflns_limit_k_max 26
_diffrn_reflns_limit_k_min -25
_diffrn_reflns_limit_l_max 22
_diffrn_reflns_limit_l_min -22
_diffrn_reflns_number 47144
_diffrn_reflns_theta_full 25.65
_diffrn_reflns_theta_max 25.65
_diffrn_reflns_theta_min 2.09
_exptl_absorpt_coefficient_mu 3.684
_exptl_absorpt_correction_type none
_exptl_crystal_colour red
_exptl_crystal_density_diffrn 1.350
_exptl_crystal_density_method 'not measured'
_exptl_crystal_description prism
_exptl_crystal_F_000 2992
_exptl_crystal_size_max 0.35
_exptl_crystal_size_mid 0.2
_exptl_crystal_size_min 0.15
_refine_diff_density_max 1.140
_refine_diff_density_min -0.956
_refine_diff_density_rms 0.105
_refine_ls_extinction_method none
_refine_ls_goodness_of_fit_ref 0.828
_refine_ls_hydrogen_treatment mixed
_refine_ls_matrix_type full
_refine_ls_number_parameters 602
_refine_ls_number_reflns 13837
_refine_ls_number_restraints 39
_refine_ls_restrained_S_all 0.830
_refine_ls_R_factor_all 0.0975
_refine_ls_R_factor_gt 0.0441
_refine_ls_shift/su_max 0.001
_refine_ls_shift/su_mean 0.000
_refine_ls_structure_factor_coef Fsqd
_refine_ls_weighting_details 'calc w=1/[\s^2^(Fo^2^)+(0.0000P)^2^+0.0000P] where P=(Fo^2^+2Fc^2^)/3'
_refine_ls_weighting_scheme calc
_refine_ls_wR_factor_gt 0.1074
_refine_ls_wR_factor_ref 0.1168
_reflns_number_gt 6750
_reflns_number_total 13837
_reflns_threshold_expression >2sigma(I)
_cod_data_source_file ic070290l-file001.cif
_cod_data_source_block mar1710a_Cpd3e
_cod_original_formula_sum 'C26.50 H42 Cl N4 O2.50 Os S2'
_cod_database_code 4339164

loop_
_symmetry_equiv_pos_as_xyz
'x, y, z'
'-x, y+1/2, -z+1/2'
'-x, -y, -z'
'x, -y-1/2, z-1/2'

loop_
_atom_site_label
_atom_site_type_symbol
_atom_site_fract_x
_atom_site_fract_y
_atom_site_fract_z
_atom_site_U_iso_or_equiv
_atom_site_adp_type
_atom_site_occupancy
_atom_site_symmetry_multiplicity
_atom_site_calc_flag
_atom_site_refinement_flags
Os1 Os 0.154172(16) 0.478214(13) 0.72139(2) 0.05404(11) Uani 1 1 d .
Os2 Os 0.684224(17) 0.323855(13) 0.81120(2) 0.06131(12) Uani 1 1 d .
S1 S 0.19202(13) 0.54173(11) 0.82449(15) 0.0802(7) Uani 1 1 d .
S2 S 0.11295(13) 0.41392(10) 0.61828(15) 0.0791(7) Uani 1 1 d .
S3 S 0.71915(13) 0.37044(10) 0.92889(14) 0.0752(7) Uani 1 1 d .
S4 S 0.64821(14) 0.27502(12) 0.69567(16) 0.0938(8) Uani 1 1 d .
O1 O 0.2558(5) 0.5274(5) 0.8858(5) 0.200(5) Uani 1 1 d .
O2 O 0.1418(5) 0.3524(4) 0.6263(5) 0.198(5) Uani 1 1 d .
O3 O 0.7950(4) 0.3645(5) 0.9778(5) 0.185(4) Uani 1 1 d .
O4 O 0.7017(5) 0.2352(4) 0.6759(5) 0.190(4) Uani 1 1 d .
N1 N 0.2487(3) 0.5002(3) 0.6911(4) 0.0592(18) Uani 1 1 d .
N2 N 0.2330(3) 0.4118(3) 0.7777(4) 0.0628(18) Uani 1 1 d .
N3 N 0.0223(4) 0.4314(3) 0.7765(5) 0.108(3) Uani 1 1 d .
N4 N 0.0547(4) 0.5825(3) 0.6184(5) 0.085(2) Uani 1 1 d .
N5 N 0.7281(3) 0.3973(3) 0.7687(4) 0.0644(18) Uani 1 1 d .
N6 N 0.7965(3) 0.2990(2) 0.8313(4) 0.0588(17) Uani 1 1 d .
N7 N 0.5241(4) 0.3826(3) 0.7704(5) 0.096(3) Uani 1 1 d .
N8 N 0.6461(5) 0.2071(4) 0.8885(6) 0.124(3) Uani 1 1 d .
C1 C 0.0691(5) 0.4479(4) 0.7568(5) 0.073(3) Uani 1 1 d .
C2 C 0.0885(4) 0.5440(4) 0.6578(5) 0.063(2) Uani 1 1 d .
C3 C 0.2542(5) 0.5479(4) 0.6480(6) 0.085(3) Uani 1 1 d .
H3 H 0.2151 0.5756 0.6327 0.102 Uiso 1 1 calc R
C4 C 0.3150(5) 0.5572(4) 0.6258(5) 0.085(3) Uani 1 1 d .
H4 H 0.3160 0.5905 0.5954 0.102 Uiso 1 1 calc R
C5 C 0.3743(4) 0.5185(4) 0.6473(5) 0.071(2) Uani 1 1 d D
C6 C 0.3709(4) 0.4706(3) 0.6936(5) 0.069(2) Uani 1 1 d .
H6 H 0.4104 0.4433 0.7103 0.083 Uiso 1 1 calc R
C7 C 0.3073(4) 0.4631(3) 0.7155(4) 0.055(2) Uani 1 1 d .
C8 C 0.2987(4) 0.4122(3) 0.7663(4) 0.055(2) Uani 1 1 d .
C9 C 0.3529(4) 0.3667(3) 0.7963(4) 0.063(2) Uani 1 1 d .
H9 H 0.3977 0.3679 0.7865 0.076 Uiso 1 1 calc R
C10 C 0.3397(4) 0.3215(3) 0.8391(5) 0.065(2) Uani 1 1 d D
C11 C 0.2734(5) 0.3226(4) 0.8541(6) 0.101(4) Uani 1 1 d .
H11 H 0.2634 0.2933 0.8854 0.122 Uiso 1 1 calc R
C12 C 0.2224(5) 0.3673(4) 0.8224(6) 0.092(3) Uani 1 1 d .
H12 H 0.1777 0.3667 0.8324 0.110 Uiso 1 1 calc R
C13 C 0.4455(6) 0.5275(4) 0.6240(7) 0.100(4) Uani 1 1 d D
C14 C 0.4315(7) 0.5723(5) 0.5600(8) 0.165(6) Uani 1 1 d .
H14A H 0.4762 0.5776 0.5475 0.248 Uiso 1 1 calc R
H14B H 0.4168 0.6105 0.5753 0.248 Uiso 1 1 calc R
H14C H 0.3925 0.5573 0.5162 0.248 Uiso 1 1 calc R
C15 C 0.5060(7) 0.5485(6) 0.6953(8) 0.161(6) Uani 1 1 d .
H15A H 0.5512 0.5551 0.6842 0.241 Uiso 1 1 calc R
H15B H 0.5143 0.5180 0.7342 0.241 Uiso 1 1 calc R
H15C H 0.4910 0.5857 0.7129 0.241 Uiso 1 1 calc R
C16 C 0.4678(7) 0.4676(4) 0.5972(8) 0.160(6) Uani 1 1 d .
H16A H 0.5118 0.4734 0.5836 0.239 Uiso 1 1 calc R
H16B H 0.4280 0.4533 0.5537 0.239 Uiso 1 1 calc R
H16C H 0.4777 0.4382 0.6375 0.239 Uiso 1 1 calc R
C17 C 0.3989(5) 0.2721(4) 0.8733(7) 0.086(3) Uani 1 1 d D
C18 C 0.4598(8) 0.3014(6) 0.9331(9) 0.218(8) Uani 1 1 d .
H18A H 0.4758 0.3368 0.9127 0.326 Uiso 1 1 calc R
H18B H 0.5007 0.2735 0.9514 0.326 Uiso 1 1 calc R
H18C H 0.4429 0.3129 0.9743 0.326 Uiso 1 1 calc R
C19 C 0.4282(7) 0.2480(5) 0.8129(8) 0.156(5) Uani 1 1 d .
H19A H 0.4449 0.2812 0.7892 0.234 Uiso 1 1 calc R
H19B H 0.3892 0.2265 0.7751 0.234 Uiso 1 1 calc R
H19C H 0.4691 0.2210 0.8358 0.234 Uiso 1 1 calc R
C20 C 0.3708(7) 0.2216(6) 0.9072(10) 0.221(9) Uani 1 1 d .
H20A H 0.4100 0.1925 0.9278 0.332 Uiso 1 1 calc R
H20B H 0.3300 0.2024 0.8689 0.332 Uiso 1 1 calc R
H20C H 0.3541 0.2366 0.9473 0.332 Uiso 1 1 calc R
C21 C 0.2213(12) 0.6122(9) 0.7991(10) 0.307(14) Uani 1 1 d .
H21A H 0.2634 0.6060 0.7823 0.460 Uiso 1 1 calc R
H21B H 0.2352 0.6387 0.8425 0.460 Uiso 1 1 calc R
H21C H 0.1813 0.6301 0.7587 0.460 Uiso 1 1 calc R
C22 C 0.1184(6) 0.5702(7) 0.8501(8) 0.222(9) Uani 1 1 d .
H22A H 0.0979 0.5384 0.8723 0.334 Uiso 1 1 calc R
H22B H 0.0806 0.5856 0.8056 0.334 Uiso 1 1 calc R
H22C H 0.1361 0.6024 0.8864 0.334 Uiso 1 1 calc R
C23 C 0.0138(5) 0.4096(5) 0.5840(7) 0.151(5) Uani 1 1 d .
H23A H -0.0036 0.3976 0.6248 0.226 Uiso 1 1 calc R
H23B H -0.0019 0.3803 0.5436 0.226 Uiso 1 1 calc R
H23C H -0.0065 0.4487 0.5651 0.226 Uiso 1 1 calc R
C24 C 0.1214(9) 0.4426(7) 0.5368(7) 0.199(7) Uani 1 1 d .
H24A H 0.1732 0.4475 0.5429 0.299 Uiso 1 1 calc R
H24B H 0.0968 0.4813 0.5260 0.299 Uiso 1 1 calc R
H24C H 0.0989 0.4152 0.4954 0.299 Uiso 1 1 calc R
C25 C 0.5811(5) 0.3586(4) 0.7855(5) 0.077(3) Uani 1 1 d .
C26 C 0.6574(4) 0.2498(4) 0.8592(6) 0.081(3) Uani 1 1 d .
C27 C 0.6897(5) 0.4459(4) 0.7357(6) 0.100(3) Uani 1 1 d .
H27 H 0.6392 0.4475 0.7296 0.120 Uiso 1 1 calc R
C28 C 0.7214(5) 0.4946(4) 0.7099(6) 0.103(4) Uani 1 1 d .
H28 H 0.6923 0.5274 0.6858 0.124 Uiso 1 1 calc R
C29 C 0.7966(5) 0.4932(4) 0.7206(6) 0.098(3) Uani 1 1 d D
C30 C 0.8364(4) 0.4432(3) 0.7537(5) 0.082(3) Uani 1 1 d .
H30 H 0.8868 0.4409 0.7596 0.099 Uiso 1 1 calc R
C31 C 0.8027(4) 0.3957(3) 0.7786(5) 0.058(2) Uani 1 1 d .
C32 C 0.8411(4) 0.3410(3) 0.8140(4) 0.055(2) Uani 1 1 d .
C33 C 0.9162(4) 0.3312(3) 0.8307(5) 0.063(2) Uani 1 1 d .
H33 H 0.9457 0.3610 0.8195 0.076 Uiso 1 1 calc R
C34 C 0.9486(4) 0.2771(3) 0.8643(5) 0.069(2) Uani 1 1 d D
C35 C 0.9031(5) 0.2355(4) 0.8794(6) 0.087(3) Uani 1 1 d .
H35 H 0.9226 0.1986 0.9014 0.105 Uiso 1 1 calc R
C36 C 0.8279(4) 0.2472(3) 0.8626(5) 0.075(3) Uani 1 1 d .
H36 H 0.7981 0.2177 0.8736 0.090 Uiso 1 1 calc R
C37 C 0.8406(8) 0.5501(6) 0.7008(8) 0.170(5) Uiso 1 1 d D
C38 C 0.7888(9) 0.6000(8) 0.6636(9) 0.269(9) Uiso 1 1 d D
H38A H 0.7569 0.6090 0.6929 0.404 Uiso 1 1 calc R
H38B H 0.7590 0.5877 0.6131 0.404 Uiso 1 1 calc R
H38C H 0.8169 0.6355 0.6606 0.404 Uiso 1 1 calc R
C39 C 0.8989(9) 0.5748(8) 0.7720(8) 0.281(10) Uiso 1 1 d D
H39A H 0.8752 0.5877 0.8077 0.421 Uiso 1 1 calc R
H39B H 0.9237 0.6088 0.7586 0.421 Uiso 1 1 calc R
H39C H 0.9347 0.5437 0.7947 0.421 Uiso 1 1 calc R
C40 C 0.8819(9) 0.5278(7) 0.6518(8) 0.234(8) Uiso 1 1 d D
H40A H 0.9200 0.5000 0.6800 0.351 Uiso 1 1 calc R
H40B H 0.9044 0.5615 0.6348 0.351 Uiso 1 1 calc R
H40C H 0.8483 0.5073 0.6084 0.351 Uiso 1 1 calc R
C41 C 1.0332(5) 0.2668(4) 0.8813(5) 0.082(3) Uiso 1 1 d D
C42 C 1.0622(5) 0.2094(4) 0.9267(7) 0.164(6) Uani 1 1 d D
H42A H 1.0548 0.2120 0.9753 0.246 Uiso 1 1 calc R
H42B H 1.1145 0.2051 0.9344 0.246 Uiso 1 1 calc R
H42C H 1.0358 0.1749 0.8993 0.246 Uiso 1 1 calc R
C43 C 1.0483(5) 0.2609(5) 0.8073(6) 0.138(5) Uani 1 1 d D
H43A H 1.0300 0.2962 0.7766 0.207 Uiso 1 1 calc R
H43B H 1.0235 0.2254 0.7807 0.207 Uiso 1 1 calc R
H43C H 1.1009 0.2572 0.8173 0.207 Uiso 1 1 calc R
C44 C 1.0792(5) 0.3194(4) 0.9244(6) 0.114(4) Uani 1 1 d D
H44A H 1.0717 0.3238 0.9727 0.171 Uiso 1 1 calc R
H44B H 1.0642 0.3561 0.8954 0.171 Uiso 1 1 calc R
H44C H 1.1310 0.3118 0.9325 0.171 Uiso 1 1 calc R
C45 C 0.7040(11) 0.4467(5) 0.9226(8) 0.246(10) Uani 1 1 d .
H45A H 0.7348 0.4651 0.8969 0.369 Uiso 1 1 calc R
H45B H 0.7162 0.4635 0.9729 0.369 Uiso 1 1 calc R
H45C H 0.6526 0.4545 0.8946 0.369 Uiso 1 1 calc R
C46 C 0.6620(8) 0.3542(7) 0.9835(7) 0.215(8) Uani 1 1 d .
H46A H 0.6635 0.3114 0.9938 0.322 Uiso 1 1 calc R
H46B H 0.6117 0.3661 0.9559 0.322 Uiso 1 1 calc R
H46C H 0.6795 0.3761 1.0307 0.322 Uiso 1 1 calc R
C47 C 0.6147(8) 0.3235(6) 0.6190(7) 0.175(6) Uani 1 1 d .
H47A H 0.6537 0.3504 0.6171 0.262 Uiso 1 1 calc R
H47B H 0.5741 0.3468 0.6244 0.262 Uiso 1 1 calc R
H47C H 0.5975 0.3003 0.5727 0.262 Uiso 1 1 calc R
C48 C 0.5665(7) 0.2343(7) 0.6792(8) 0.212(8) Uani 1 1 d .
H48A H 0.5744 0.2024 0.7163 0.318 Uiso 1 1 calc R
H48B H 0.5519 0.2169 0.6290 0.318 Uiso 1 1 calc R
H48C H 0.5280 0.2609 0.6831 0.318 Uiso 1 1 calc R
Cl1 Cl 0.1856(6) 0.6422(5) 0.4445(7) 0.457(6) Uiso 1 1 d .
Cl2 Cl 0.1007(7) 0.7380(5) 0.3969(6) 0.447(6) Uiso 1 1 d .
C49 C 0.1727(18) 0.7110(15) 0.3817(18) 0.409(17) Uiso 1 1 d .
H49A H 0.2149 0.7384 0.3984 0.491 Uiso 1 1 calc R
H49B H 0.1627 0.7003 0.3287 0.491 Uiso 1 1 calc R
C50 C 0.3225(10) 0.1765(8) 0.0840(10) 0.237(8) Uiso 1 1 d D
H50A H 0.3045 0.1372 0.0920 0.355 Uiso 1 1 calc R
H50B H 0.3711 0.1831 0.1208 0.355 Uiso 1 1 calc R
H50C H 0.3256 0.1785 0.0336 0.355 Uiso 1 1 calc R
O5 O 0.3017(10) 0.2801(8) 0.0835(10) 0.323(8) Uiso 1 1 d D
C51 C 0.2728(12) 0.2221(11) 0.0925(13) 0.295(11) Uiso 1 1 d D
H51A H 0.2240 0.2166 0.0545 0.354 Uiso 1 1 calc R
H51B H 0.2676 0.2191 0.1426 0.354 Uiso 1 1 calc R
C52 C 0.2810(19) 0.3357(14) 0.109(2) 0.45(2) Uiso 1 1 d D
H52A H 0.2913 0.3352 0.1632 0.544 Uiso 1 1 calc R
H52B H 0.2284 0.3437 0.0835 0.544 Uiso 1 1 calc R
C53 C 0.3274(18) 0.3820(13) 0.0873(18) 0.443(19) Uiso 1 1 d D
H53A H 0.3136 0.4217 0.0993 0.665 Uiso 1 1 calc R
H53B H 0.3194 0.3795 0.0337 0.665 Uiso 1 1 calc R
H53C H 0.3790 0.3748 0.1153 0.665 Uiso 1 1 calc R

loop_
_atom_site_aniso_label
_atom_site_aniso_U_11
_atom_site_aniso_U_22
_atom_site_aniso_U_33
_atom_site_aniso_U_23
_atom_site_aniso_U_13
_atom_site_aniso_U_12
Os1 0.03884(18) 0.05499(18) 0.0713(3) 0.00350(17) 0.02230(17) 0.00152(14)
Os2 0.04101(19) 0.0581(2) 0.0892(3) 0.00599(18) 0.02741(19) 0.00103(15)
S1 0.0570(15) 0.0920(16) 0.088(2) -0.0232(14) 0.0196(15) 0.0006(12)
S2 0.0724(16) 0.0704(14) 0.087(2) -0.0156(13) 0.0168(14) 0.0046(12)
S3 0.0601(15) 0.0785(15) 0.0907(19) -0.0016(13) 0.0298(14) 0.0006(11)
S4 0.0739(17) 0.1010(19) 0.103(2) -0.0170(16) 0.0242(16) 0.0036(14)
O1 0.131(8) 0.266(12) 0.134(8) -0.101(8) -0.049(6) 0.079(8)
O2 0.224(10) 0.116(6) 0.179(9) -0.065(6) -0.035(7) 0.087(6)
O3 0.076(6) 0.318(12) 0.134(7) -0.097(8) 0.000(5) 0.020(7)
O4 0.133(7) 0.240(10) 0.176(9) -0.104(8) 0.025(7) 0.060(7)
N1 0.053(4) 0.052(4) 0.084(5) 0.008(3) 0.038(4) 0.012(3)
N2 0.039(4) 0.074(4) 0.086(5) 0.013(4) 0.034(4) 0.003(3)
N3 0.061(5) 0.106(6) 0.183(9) 0.050(6) 0.076(6) 0.015(4)
N4 0.072(5) 0.060(5) 0.111(7) 0.006(4) 0.016(5) 0.014(4)
N5 0.041(4) 0.068(4) 0.088(5) 0.029(4) 0.025(4) 0.025(3)
N6 0.048(4) 0.043(3) 0.089(5) 0.009(3) 0.028(4) 0.003(3)
N7 0.038(4) 0.112(6) 0.145(8) 0.029(5) 0.042(5) 0.021(4)
N8 0.089(6) 0.090(6) 0.199(10) 0.047(6) 0.055(7) -0.005(5)
C1 0.051(6) 0.067(5) 0.098(8) 0.018(5) 0.022(5) 0.015(4)
C2 0.042(5) 0.067(5) 0.082(7) -0.006(5) 0.023(5) -0.002(4)
C3 0.067(6) 0.067(5) 0.133(9) 0.035(6) 0.048(6) 0.015(4)
C4 0.071(6) 0.073(6) 0.134(9) 0.045(6) 0.066(6) 0.019(5)
C5 0.069(6) 0.065(5) 0.099(7) 0.030(5) 0.053(5) 0.013(4)
C6 0.059(5) 0.063(5) 0.108(7) 0.012(5) 0.057(5) 0.011(4)
C7 0.049(5) 0.047(4) 0.070(6) 0.014(4) 0.023(4) 0.001(3)
C8 0.034(4) 0.070(5) 0.058(6) 0.001(4) 0.011(4) 0.001(4)
C9 0.047(5) 0.068(5) 0.082(7) 0.007(5) 0.029(5) -0.001(4)
C10 0.051(5) 0.066(5) 0.077(6) 0.032(5) 0.021(5) 0.009(4)
C11 0.052(6) 0.124(8) 0.138(10) 0.090(7) 0.044(6) 0.031(5)
C12 0.059(6) 0.113(7) 0.114(9) 0.049(7) 0.043(6) 0.005(5)
C13 0.108(9) 0.091(7) 0.145(11) 0.037(7) 0.098(8) 0.021(6)
C14 0.172(12) 0.128(9) 0.275(17) 0.099(11) 0.181(13) 0.064(8)
C15 0.113(11) 0.200(14) 0.206(16) -0.042(12) 0.103(11) -0.054(10)
C16 0.175(12) 0.111(9) 0.279(17) 0.059(9) 0.191(13) 0.064(8)
C17 0.053(6) 0.079(6) 0.120(9) 0.043(6) 0.023(6) 0.015(5)
C18 0.149(13) 0.163(13) 0.235(18) 0.034(12) -0.079(13) 0.067(11)
C19 0.172(13) 0.126(10) 0.193(14) 0.046(9) 0.091(12) 0.076(9)
C20 0.166(13) 0.158(12) 0.40(2) 0.175(14) 0.172(16) 0.056(10)
C21 0.38(3) 0.34(3) 0.23(2) -0.19(2) 0.15(2) -0.23(2)
C22 0.070(8) 0.34(2) 0.237(17) -0.204(16) 0.029(10) 0.028(10)
C23 0.075(8) 0.165(11) 0.176(13) -0.078(9) -0.008(8) -0.018(7)
C24 0.266(19) 0.243(15) 0.127(12) -0.112(11) 0.116(13) -0.109(14)
C25 0.064(6) 0.077(6) 0.094(8) 0.009(5) 0.033(6) -0.018(5)
C26 0.051(5) 0.059(5) 0.141(9) 0.012(6) 0.043(6) 0.000(4)
C27 0.057(6) 0.095(7) 0.162(10) 0.047(7) 0.057(7) 0.004(5)
C28 0.050(6) 0.101(7) 0.169(11) 0.054(7) 0.050(7) 0.021(5)
C29 0.068(6) 0.083(6) 0.159(10) 0.062(6) 0.060(7) 0.009(5)
C30 0.058(6) 0.064(5) 0.137(9) 0.034(5) 0.048(6) 0.009(4)
C31 0.044(5) 0.061(5) 0.074(6) 0.013(4) 0.025(4) 0.001(4)
C32 0.040(5) 0.057(5) 0.071(6) 0.003(4) 0.024(4) -0.002(4)
C33 0.043(5) 0.056(5) 0.094(7) 0.013(4) 0.027(5) 0.005(4)
C34 0.038(5) 0.061(5) 0.106(7) 0.018(5) 0.023(5) 0.007(4)
C35 0.058(6) 0.062(5) 0.148(9) 0.020(6) 0.042(6) 0.007(4)
C36 0.047(5) 0.057(5) 0.124(8) 0.007(5) 0.032(5) 0.004(4)
C42 0.060(7) 0.084(7) 0.321(18) 0.086(9) 0.028(9) 0.019(5)
C43 0.069(7) 0.163(11) 0.190(13) 0.007(9) 0.054(8) 0.034(7)
C44 0.060(6) 0.097(7) 0.162(11) 0.036(7) 0.008(7) -0.010(5)
C45 0.48(3) 0.095(9) 0.142(13) -0.025(9) 0.073(17) -0.026(14)
C46 0.187(15) 0.37(2) 0.131(12) -0.093(13) 0.114(11) -0.149(15)
C47 0.259(18) 0.173(13) 0.087(10) 0.001(9) 0.050(11) 0.000(12)
C48 0.171(14) 0.298(19) 0.166(14) -0.073(13) 0.054(11) -0.158(14)

loop_
_atom_type_symbol
_atom_type_description
_atom_type_scat_dispersion_real
_atom_type_scat_dispersion_imag
_atom_type_scat_source
Os Os -1.2165 7.6030 'International Tables Vol C Tables 4.2.6.8 and 6.1.1.4'
S S 0.1246 0.1234 'International Tables Vol C Tables 4.2.6.8 and 6.1.1.4'
O O 0.0106 0.0060 'International Tables Vol C Tables 4.2.6.8 and 6.1.1.4'
N N 0.0061 0.0033 'International Tables Vol C Tables 4.2.6.8 and 6.1.1.4'
C C 0.0033 0.0016 'International Tables Vol C Tables 4.2.6.8 and 6.1.1.4'
H H 0.0000 0.0000 'International Tables Vol C Tables 4.2.6.8 and 6.1.1.4'
Cl Cl 0.1484 0.1585 'International Tables Vol C Tables 4.2.6.8 and 6.1.1.4'

loop_
_geom_angle_atom_site_label_1
_geom_angle_atom_site_label_2
_geom_angle_atom_site_label_3
_geom_angle
C2 Os1 C1 91.2(3)
C2 Os1 N2 171.4(3)
C1 Os1 N2 97.0(3)
C2 Os1 N1 95.5(3)
C1 Os1 N1 173.3(3)
N2 Os1 N1 76.3(2)
C2 Os1 S1 90.8(2)
C1 Os1 S1 89.6(3)
N2 Os1 S1 91.91(19)
N1 Os1 S1 91.37(18)
C2 Os1 S2 88.8(2)
C1 Os1 S2 88.8(3)
N2 Os1 S2 88.68(19)
N1 Os1 S2 90.23(18)
S1 Os1 S2 178.38(9)
C26 Os2 C25 92.5(3)
C26 Os2 N5 171.8(3)
C25 Os2 N5 95.5(3)
C26 Os2 N6 95.9(3)
C25 Os2 N6 171.6(3)
N5 Os2 N6 76.1(2)
C26 Os2 S4 89.7(3)
C25 Os2 S4 89.5(3)
N5 Os2 S4 92.4(2)
N6 Os2 S4 90.85(18)
C26 Os2 S3 88.6(3)
C25 Os2 S3 90.5(3)
N5 Os2 S3 89.38(19)
N6 Os2 S3 89.48(18)
S4 Os2 S3 178.26(9)
O1 S1 C22 114.7(6)
O1 S1 C21 98.7(8)
C22 S1 C21 96.3(9)
O1 S1 Os1 119.5(4)
C22 S1 Os1 113.1(4)
C21 S1 Os1 110.7(5)
O2 S2 C24 107.1(7)
O2 S2 C23 107.9(6)
C24 S2 C23 95.8(7)
O2 S2 Os1 118.4(4)
C24 S2 Os1 114.1(4)
C23 S2 Os1 111.0(4)
O3 S3 C45 104.2(7)
O3 S3 C46 107.5(7)
C45 S3 C46 96.8(8)
O3 S3 Os2 118.3(3)
C45 S3 Os2 112.6(5)
C46 S3 Os2 114.8(4)
O4 S4 C47 105.0(6)
O4 S4 C48 107.4(7)
C47 S4 C48 96.3(7)
O4 S4 Os2 119.6(4)
C47 S4 Os2 113.4(4)
C48 S4 Os2 112.4(5)
C7 N1 C3 117.4(6)
C7 N1 Os1 117.3(5)
C3 N1 Os1 125.3(5)
C8 N2 C12 116.3(7)
C8 N2 Os1 117.7(5)
C12 N2 Os1 125.9(5)
C27 N5 C31 118.1(6)
C27 N5 Os2 124.8(5)
C31 N5 Os2 117.1(5)
C36 N6 C32 117.6(6)
C36 N6 Os2 125.4(5)
C32 N6 Os2 117.0(4)
N3 C1 Os1 179.7(11)
N4 C2 Os1 174.8(7)
N1 C3 C4 122.5(7)
N1 C3 H3 118.8
C4 C3 H3 118.8
C5 C4 C3 121.2(8)
C5 C4 H4 119.4
C3 C4 H4 119.4
C4 C5 C6 117.2(7)
C4 C5 C13 123.2(7)
C6 C5 C13 119.6(7)
C5 C6 C7 119.5(7)
C5 C6 H6 120.2
C7 C6 H6 120.2
N1 C7 C6 122.1(7)
N1 C7 C8 114.5(6)
C6 C7 C8 123.4(7)
N2 C8 C9 122.0(7)
N2 C8 C7 114.0(6)
C9 C8 C7 123.9(6)
C10 C9 C8 120.2(7)
C10 C9 H9 119.9
C8 C9 H9 119.9
C9 C10 C11 117.9(7)
C9 C10 C17 120.6(7)
C11 C10 C17 121.4(7)
C12 C11 C10 119.4(8)
C12 C11 H11 120.3
C10 C11 H11 120.3
N2 C12 C11 124.1(8)
N2 C12 H12 117.9
C11 C12 H12 117.9
C14 C13 C15 112.3(10)
C14 C13 C16 107.8(9)
C15 C13 C16 109.8(10)
C14 C13 C5 111.1(8)
C15 C13 C5 105.9(9)
C16 C13 C5 110.0(8)
C13 C14 H14A 109.5
C13 C14 H14B 109.5
H14A C14 H14B 109.5
C13 C14 H14C 109.5
H14A C14 H14C 109.5
H14B C14 H14C 109.5
C13 C15 H15A 109.5
C13 C15 H15B 109.5
H15A C15 H15B 109.5
C13 C15 H15C 109.5
H15A C15 H15C 109.5
H15B C15 H15C 109.5
C13 C16 H16A 109.5
C13 C16 H16B 109.5
H16A C16 H16B 109.5
C13 C16 H16C 109.5
H16A C16 H16C 109.5
H16B C16 H16C 109.5
C18 C17 C20 108.5(12)
C18 C17 C19 109.1(10)
C20 C17 C19 109.3(10)
C18 C17 C10 106.8(8)
C20 C17 C10 113.1(8)
C19 C17 C10 109.9(8)
C17 C18 H18A 109.5
C17 C18 H18B 109.5
H18A C18 H18B 109.5
C17 C18 H18C 109.5
H18A C18 H18C 109.5
H18B C18 H18C 109.5
C17 C19 H19A 109.5
C17 C19 H19B 109.5
H19A C19 H19B 109.5
C17 C19 H19C 109.5
H19A C19 H19C 109.5
H19B C19 H19C 109.5
C17 C20 H20A 109.5
C17 C20 H20B 109.5
H20A C20 H20B 109.5
C17 C20 H20C 109.5
H20A C20 H20C 109.5
H20B C20 H20C 109.5
S1 C21 H21A 109.5
S1 C21 H21B 109.5
H21A C21 H21B 109.5
S1 C21 H21C 109.5
H21A C21 H21C 109.5
H21B C21 H21C 109.5
S1 C22 H22A 109.5
S1 C22 H22B 109.5
H22A C22 H22B 109.5
S1 C22 H22C 109.5
H22A C22 H22C 109.5
H22B C22 H22C 109.5
S2 C23 H23A 109.5
S2 C23 H23B 109.5
H23A C23 H23B 109.5
S2 C23 H23C 109.5
H23A C23 H23C 109.5
H23B C23 H23C 109.5
S2 C24 H24A 109.5
S2 C24 H24B 109.5
H24A C24 H24B 109.5
S2 C24 H24C 109.5
H24A C24 H24C 109.5
H24B C24 H24C 109.5
N7 C25 Os2 175.1(7)
N8 C26 Os2 176.3(8)
N5 C27 C28 123.1(8)
N5 C27 H27 118.4
C28 C27 H27 118.4
C29 C28 C27 118.7(8)
C29 C28 H28 120.6
C27 C28 H28 120.6
C30 C29 C28 118.5(7)
C30 C29 C37 118.6(8)
C28 C29 C37 122.8(9)
C29 C30 C31 120.9(7)
C29 C30 H30 119.6
C31 C30 H30 119.6
N5 C31 C30 120.6(7)
N5 C31 C32 115.2(6)
C30 C31 C32 124.1(7)
N6 C32 C33 121.4(7)
N6 C32 C31 114.3(6)
C33 C32 C31 124.3(6)
C32 C33 C34 120.5(7)
C32 C33 H33 119.7
C34 C33 H33 119.7
C35 C34 C33 117.0(7)
C35 C34 C41 123.5(7)
C33 C34 C41 119.5(6)
C34 C35 C36 120.8(7)
C34 C35 H35 119.6
C36 C35 H35 119.6
N6 C36 C35 122.6(7)
N6 C36 H36 118.7
C35 C36 H36 118.7
C40 C37 C38 111.4(10)
C40 C37 C39 105.9(10)
C38 C37 C39 108.7(10)
C40 C37 C29 107.8(11)
C38 C37 C29 111.5(12)
C39 C37 C29 111.4(12)
C37 C38 H38A 109.5
C37 C38 H38B 109.5
H38A C38 H38B 109.5
C37 C38 H38C 109.5
H38A C38 H38C 109.5
H38B C38 H38C 109.5
C37 C39 H39A 109.5
C37 C39 H39B 109.5
H39A C39 H39B 109.5
C37 C39 H39C 109.5
H39A C39 H39C 109.5
H39B C39 H39C 109.5
C37 C40 H40A 109.5
C37 C40 H40B 109.5
H40A C40 H40B 109.5
C37 C40 H40C 109.5
H40A C40 H40C 109.5
H40B C40 H40C 109.5
C43 C41 C44 107.4(7)
C43 C41 C42 107.0(7)
C44 C41 C42 107.6(7)
C43 C41 C34 109.0(7)
C44 C41 C34 112.1(7)
C42 C41 C34 113.4(7)
C41 C42 H42A 109.5
C41 C42 H42B 109.5
H42A C42 H42B 109.5
C41 C42 H42C 109.5
H42A C42 H42C 109.5
H42B C42 H42C 109.5
C41 C43 H43A 109.5
C41 C43 H43B 109.5
H43A C43 H43B 109.5
C41 C43 H43C 109.5
H43A C43 H43C 109.5
H43B C43 H43C 109.5
C41 C44 H44A 109.5
C41 C44 H44B 109.5
H44A C44 H44B 109.5
C41 C44 H44C 109.5
H44A C44 H44C 109.5
H44B C44 H44C 109.5
S3 C45 H45A 109.5
S3 C45 H45B 109.5
H45A C45 H45B 109.5
S3 C45 H45C 109.5
H45A C45 H45C 109.5
H45B C45 H45C 109.5
S3 C46 H46A 109.5
S3 C46 H46B 109.5
H46A C46 H46B 109.5
S3 C46 H46C 109.5
H46A C46 H46C 109.5
H46B C46 H46C 109.5
S4 C47 H47A 109.5
S4 C47 H47B 109.5
H47A C47 H47B 109.5
S4 C47 H47C 109.5
H47A C47 H47C 109.5
H47B C47 H47C 109.5
S4 C48 H48A 109.5
S4 C48 H48B 109.5
H48A C48 H48B 109.5
S4 C48 H48C 109.5
H48A C48 H48C 109.5
H48B C48 H48C 109.5
Cl2 C49 Cl1 97.7(17)
Cl2 C49 H49A 112.2
Cl1 C49 H49A 112.2
Cl2 C49 H49B 112.2
Cl1 C49 H49B 112.2
H49A C49 H49B 109.8
C51 C50 H50A 109.5
C51 C50 H50B 109.5
H50A C50 H50B 109.5
C51 C50 H50C 109.5
H50A C50 H50C 109.5
H50B C50 H50C 109.5
C52 O5 C51 125(3)
O5 C51 C50 108.9(19)
O5 C51 H51A 109.9
C50 C51 H51A 109.9
O5 C51 H51B 109.9
C50 C51 H51B 109.9
H51A C51 H51B 108.3
O5 C52 C53 105(2)
O5 C52 H52A 110.8
C53 C52 H52A 110.8
O5 C52 H52B 110.8
C53 C52 H52B 110.8
H52A C52 H52B 108.9
C52 C53 H53A 109.5
C52 C53 H53B 109.5
H53A C53 H53B 109.5
C52 C53 H53C 109.5
H53A C53 H53C 109.5
H53B C53 H53C 109.5

loop_
_geom_bond_atom_site_label_1
_geom_bond_atom_site_label_2
_geom_bond_distance
Os1 C2 2.020(9)
Os1 C1 2.050(9)
Os1 N2 2.107(6)
Os1 N1 2.111(6)
Os1 S1 2.288(2)
Os1 S2 2.302(2)
Os2 C26 2.005(9)
Os2 C25 2.010(10)
Os2 N5 2.090(6)
Os2 N6 2.115(6)
Os2 S4 2.295(3)
Os2 S3 2.306(3)
S1 O1 1.398(8)
S1 C22 1.738(10)
S1 C21 1.764(18)
S2 O2 1.450(7)
S2 C24 1.698(13)
S2 C23 1.782(10)
S3 O3 1.433(8)
S3 C45 1.701(12)
S3 C46 1.754(10)
S4 O4 1.479(7)
S4 C47 1.726(12)
S4 C48 1.731(11)
N1 C7 1.334(8)
N1 C3 1.346(9)
N2 C8 1.335(8)
N2 C12 1.343(9)
N3 C1 1.129(9)
N4 C2 1.165(9)
N5 C27 1.326(9)
N5 C31 1.369(8)
N6 C36 1.329(8)
N6 C32 1.362(8)
N7 C25 1.154(9)
N8 C26 1.141(9)
C3 C4 1.367(10)
C3 H3 0.9300
C4 C5 1.362(10)
C4 H4 0.9300
C5 C6 1.378(9)
C5 C13 1.564(9)
C6 C7 1.407(9)
C6 H6 0.9300
C7 C8 1.509(9)
C8 C9 1.414(9)
C9 C10 1.349(9)
C9 H9 0.9300
C10 C11 1.377(10)
C10 C17 1.543(9)
C11 C12 1.370(10)
C11 H11 0.9300
C12 H12 0.9300
C13 C14 1.500(13)
C13 C15 1.512(15)
C13 C16 1.520(12)
C14 H14A 0.9600
C14 H14B 0.9600
C14 H14C 0.9600
C15 H15A 0.9600
C15 H15B 0.9600
C15 H15C 0.9600
C16 H16A 0.9600
C16 H16B 0.9600
C16 H16C 0.9600
C17 C18 1.462(15)
C17 C20 1.465(12)
C17 C19 1.506(13)
C18 H18A 0.9600
C18 H18B 0.9600
C18 H18C 0.9600
C19 H19A 0.9600
C19 H19B 0.9600
C19 H19C 0.9600
C20 H20A 0.9600
C20 H20B 0.9600
C20 H20C 0.9600
C21 H21A 0.9600
C21 H21B 0.9600
C21 H21C 0.9600
C22 H22A 0.9600
C22 H22B 0.9600
C22 H22C 0.9600
C23 H23A 0.9600
C23 H23B 0.9600
C23 H23C 0.9600
C24 H24A 0.9600
C24 H24B 0.9600
C24 H24C 0.9600
C27 C28 1.392(11)
C27 H27 0.9300
C28 C29 1.378(11)
C28 H28 0.9300
C29 C30 1.362(10)
C29 C37 1.614(12)
C30 C31 1.384(9)
C30 H30 0.9300
C31 C32 1.447(9)
C32 C33 1.376(9)
C33 C34 1.391(9)
C33 H33 0.9300
C34 C35 1.351(9)
C34 C41 1.550(9)
C35 C36 1.384(10)
C35 H35 0.9300
C36 H36 0.9300
C37 C40 1.472(12)
C37 C38 1.486(12)
C37 C39 1.518(12)
C38 H38A 0.9600
C38 H38B 0.9600
C38 H38C 0.9600
C39 H39A 0.9600
C39 H39B 0.9600
C39 H39C 0.9600
C40 H40A 0.9600
C40 H40B 0.9600
C40 H40C 0.9600
C41 C43 1.502(10)
C41 C44 1.512(9)
C41 C42 1.519(9)
C42 H42A 0.9600
C42 H42B 0.9600
C42 H42C 0.9600
C43 H43A 0.9600
C43 H43B 0.9600
C43 H43C 0.9600
C44 H44A 0.9600
C44 H44B 0.9600
C44 H44C 0.9600
C45 H45A 0.9600
C45 H45B 0.9600
C45 H45C 0.9600
C46 H46A 0.9600
C46 H46B 0.9600
C46 H46C 0.9600
C47 H47A 0.9600
C47 H47B 0.9600
C47 H47C 0.9600
C48 H48A 0.9600
C48 H48B 0.9600
C48 H48C 0.9600
Cl1 C49 1.88(3)
Cl2 C49 1.60(3)
C49 H49A 0.9700
C49 H49B 0.9700
C50 C51 1.42(2)
C50 H50A 0.9600
C50 H50B 0.9600
C50 H50C 0.9600
O5 C52 1.41(2)
O5 C51 1.421(18)
C51 H51A 0.9700
C51 H51B 0.9700
C52 C53 1.48(2)
C52 H52A 0.9700
C52 H52B 0.9700
C53 H53A 0.9600
C53 H53B 0.9600
C53 H53C 0.9600
